data_2226131
loop_
_publ_author_name
'Dhinaa, A. N.'
'Jagan, R.'
'Sivakumar, K.'
'Chinnakali, K.'

_publ_section_title
;
 1,3-Dicyclohexyl-1-(4-nitrobenzoyl)urea
;
_journal_coeditor_code HB5432
_journal_issue 6
_journal_name_full 'Acta Crystallographica Section E'
_journal_page_first o1291
_journal_paper_doi 10.1107/S1600536810016107
_journal_volume 66
_journal_year 2010
_chemical_formula_iupac 'C20 H27 N3 O4'
_chemical_formula_moiety 'C20 H27 N3 O4'
_chemical_formula_sum 'C20 H27 N3 O4'
_chemical_formula_weight 373.45
_chemical_name_systematic
;
1,3-Dicyclohexyl-1-(4-nitrobenzoyl)urea
;
_space_group_IT_number 15
_symmetry_cell_setting monoclinic
_symmetry_space_group_name_Hall '-C 2yc'
_symmetry_space_group_name_H-M 'C 1 2/c 1'
_atom_sites_solution_hydrogens geom
_atom_sites_solution_primary direct
_atom_sites_solution_secondary difmap
_audit_creation_method SHELXL-97
_cell_angle_alpha 90.00
_cell_angle_beta 105.140(2)
_cell_angle_gamma 90.00
_cell_formula_units_Z 8
_cell_length_a 25.294(2)
_cell_length_b 9.5757(7)
_cell_length_c 16.6943(14)
_cell_measurement_reflns_used 4827
_cell_measurement_temperature 292(2)
_cell_measurement_theta_max 23.44
_cell_measurement_theta_min 2.53
_cell_volume 3903.1(5)
_computing_cell_refinement 'SAINT-Plus (Bruker, 2004)'
_computing_data_collection 'APEX2 (Bruker, 2004)'
_computing_data_reduction 'SAINT-Plus (Bruker, 2004)'
_computing_molecular_graphics 'ORTEP-3 (Farrugia, 1997) and Mercury (Macrae <i>et al.</i>,  2008)'
_computing_publication_material 'PLATON (Spek, 2009)'
_computing_structure_refinement 'SHELXL97 (Sheldrick, 2008)'
_computing_structure_solution 'SHELXS97 (Sheldrick, 2008)'
_diffrn_ambient_temperature 292(2)
_diffrn_measured_fraction_theta_full 0.996
_diffrn_measured_fraction_theta_max 0.996
_diffrn_measurement_device_type 'Bruker Kappa APEXII CCD'
_diffrn_measurement_method '\w and \f scan'
_diffrn_radiation_monochromator graphite
_diffrn_radiation_source 'fine-focus sealed tube'
_diffrn_radiation_type MoK\a
_diffrn_radiation_wavelength 0.71073
_diffrn_reflns_av_R_equivalents 0.0313
_diffrn_reflns_av_sigmaI/netI 0.0296
_diffrn_reflns_limit_h_max 34
_diffrn_reflns_limit_h_min -34
_diffrn_reflns_limit_k_max 12
_diffrn_reflns_limit_k_min -12
_diffrn_reflns_limit_l_max 22
_diffrn_reflns_limit_l_min -22
_diffrn_reflns_number 22623
_diffrn_reflns_theta_full 28.68
_diffrn_reflns_theta_max 28.68
_diffrn_reflns_theta_min 2.28
_diffrn_standards_number 0
_exptl_absorpt_coefficient_mu 0.089
_exptl_absorpt_correction_T_max 0.982
_exptl_absorpt_correction_T_min 0.836
_exptl_absorpt_correction_type multi-scan
_exptl_absorpt_process_details '(SADABS; Bruker 1999)'
_exptl_crystal_colour pale-yellow
_exptl_crystal_density_diffrn 1.271
_exptl_crystal_density_method 'not measured'
_exptl_crystal_description Block
_exptl_crystal_F_000 1600
_exptl_crystal_size_max 0.25
_exptl_crystal_size_mid 0.20
_exptl_crystal_size_min 0.20
_refine_diff_density_max 0.148
_refine_diff_density_min -0.143
_refine_ls_extinction_method none
_refine_ls_goodness_of_fit_ref 1.019
_refine_ls_hydrogen_treatment constr
_refine_ls_matrix_type full
_refine_ls_number_parameters 244
_refine_ls_number_reflns 5012
_refine_ls_number_restraints 0
_refine_ls_restrained_S_all 1.019
_refine_ls_R_factor_all 0.0869
_refine_ls_R_factor_gt 0.0493
_refine_ls_shift/su_max 0.001
_refine_ls_shift/su_mean 0.000
_refine_ls_structure_factor_coef Fsqd
_refine_ls_weighting_details 'calc w=1/[\s^2^(Fo^2^)+(0.0549P)^2^+1.482P] where P=(Fo^2^+2Fc^2^)/3'
_refine_ls_weighting_scheme calc
_refine_ls_wR_factor_gt 0.1164
_refine_ls_wR_factor_ref 0.1375
_reflns_number_gt 3152
_reflns_number_total 5012
_reflns_threshold_expression I>2\s(I)
_cod_data_source_file hb5432.cif
_cod_data_source_block I
_cod_depositor_comments
;
The following automatic conversions were performed:
'_symmetry_cell_setting' value 'Monoclinic' changed to 'monoclinic'
according to '/home/saulius/struct/CIF-dictionaries/cif_core.dic'
dictionary named 'cif_core.dic' version 2.4.1 from 2010-06-29.

Automatic conversion script
Id: cif_fix_enum 1527 2010-12-29 10:47:43Z saulius 
;
_cod_original_sg_symbol_H-M 'C 2/c'
_cod_database_code 2226131
_cod_database_fobs_code 2226131

loop_
_symmetry_equiv_pos_as_xyz
'x, y, z'
'-x, y, -z+1/2'
'x+1/2, y+1/2, z'
'-x+1/2, y+1/2, -z+1/2'
'-x, -y, -z'
'x, -y, z-1/2'
'-x+1/2, -y+1/2, -z'
'x+1/2, -y+1/2, z-1/2'

loop_
_atom_site_type_symbol
_atom_site_label
_atom_site_fract_x
_atom_site_fract_y
_atom_site_fract_z
_atom_site_U_iso_or_equiv
_atom_site_adp_type
_atom_site_calc_flag
_atom_site_refinement_flags
_atom_site_occupancy
_atom_site_disorder_assembly
_atom_site_disorder_group
C C1 0.18614(6) 0.20858(14) 0.12793(9) 0.0419(3) Uani d . 1 . .
H H1 0.1969 0.1116 0.1220 0.050 Uiso calc R 1 . .
C C2 0.12619(7) 0.2094(2) 0.12851(11) 0.0651(5) Uani d . 1 . .
H H2A 0.1151 0.3039 0.1374 0.078 Uiso calc R 1 . .
H H2B 0.1212 0.1517 0.1738 0.078 Uiso calc R 1 . .
C C3 0.09045(7) 0.1538(3) 0.04623(12) 0.0795(6) Uani d . 1 . .
H H3A 0.0991 0.0563 0.0402 0.095 Uiso calc R 1 . .
H H3B 0.0522 0.1596 0.0466 0.095 Uiso calc R 1 . .
C C4 0.09915(8) 0.2346(2) -0.02572(12) 0.0786(6) Uani d . 1 . .
H H4A 0.0870 0.3301 -0.0228 0.094 Uiso calc R 1 . .
H H4B 0.0775 0.1938 -0.0770 0.094 Uiso calc R 1 . .
C C5 0.15886(8) 0.2338(2) -0.02557(11) 0.0713(5) Uani d . 1 . .
H H5A 0.1638 0.2902 -0.0713 0.086 Uiso calc R 1 . .
H H5B 0.1700 0.1391 -0.0337 0.086 Uiso calc R 1 . .
C C6 0.19480(8) 0.29061(19) 0.05559(10) 0.0603(4) Uani d . 1 . .
H H6A 0.2330 0.2850 0.0549 0.072 Uiso calc R 1 . .
H H6B 0.1860 0.3880 0.0615 0.072 Uiso calc R 1 . .
C C7 0.25502(6) 0.18506(14) 0.26110(9) 0.0405(3) Uani d . 1 . .
C C8 0.34370(6) 0.27308(16) 0.35126(10) 0.0511(4) Uani d . 1 . .
H H8 0.3545 0.3551 0.3869 0.061 Uiso calc R 1 . .
C C9 0.36104(7) 0.2997(2) 0.27233(12) 0.0665(5) Uani d . 1 . .
H H9A 0.3436 0.3841 0.2460 0.080 Uiso calc R 1 . .
H H9B 0.3492 0.2226 0.2341 0.080 Uiso calc R 1 . .
C C10 0.42312(8) 0.3153(3) 0.29111(15) 0.0843(6) Uani d . 1 . .
H H10A 0.4335 0.3269 0.2396 0.101 Uiso calc R 1 . .
H H10B 0.4345 0.3982 0.3246 0.101 Uiso calc R 1 . .
C C11 0.45178(8) 0.1898(3) 0.33654(17) 0.0955(8) Uani d . 1 . .
H H11A 0.4911 0.2037 0.3493 0.115 Uiso calc R 1 . .
H H11B 0.4427 0.1081 0.3013 0.115 Uiso calc R 1 . .
C C12 0.43525(8) 0.1653(3) 0.41589(16) 0.1003(8) Uani d . 1 . .
H H12A 0.4471 0.2434 0.4532 0.120 Uiso calc R 1 . .
H H12B 0.4531 0.0817 0.4428 0.120 Uiso calc R 1 . .
C C13 0.37307(7) 0.1487(2) 0.39846(13) 0.0748(6) Uani d . 1 . .
H H13A 0.3617 0.0644 0.3663 0.090 Uiso calc R 1 . .
H H13B 0.3631 0.1393 0.4505 0.090 Uiso calc R 1 . .
C C14 0.25633(7) 0.32416(15) 0.38509(9) 0.0478(4) Uani d . 1 . .
C C15 0.19665(6) 0.29435(15) 0.37139(9) 0.0462(3) Uani d . 1 . .
C C16 0.16036(8) 0.40464(17) 0.36337(13) 0.0689(5) Uani d . 1 . .
H H16 0.1732 0.4956 0.3632 0.083 Uiso calc R 1 . .
C C17 0.10558(9) 0.3818(2) 0.35558(14) 0.0784(6) Uani d . 1 . .
H H17 0.0811 0.4560 0.3489 0.094 Uiso calc R 1 . .
C C18 0.08794(7) 0.2471(2) 0.35787(11) 0.0611(4) Uani d . 1 . .
C C19 0.12263(7) 0.13583(19) 0.36631(11) 0.0599(4) Uani d . 1 . .
H H19 0.1095 0.0453 0.3674 0.072 Uiso calc R 1 . .
C C20 0.17750(7) 0.15920(16) 0.37322(10) 0.0521(4) Uani d . 1 . .
H H20 0.2016 0.0842 0.3791 0.063 Uiso calc R 1 . .
N N1 0.22096(5) 0.26334(11) 0.20560(7) 0.0426(3) Uani d . 1 . .
H H1A 0.2192 0.3510 0.2157 0.051 Uiso calc R 1 . .
N N2 0.28337(5) 0.25964(12) 0.33451(7) 0.0450(3) Uani d . 1 . .
N N3 0.02944(8) 0.2204(3) 0.35113(12) 0.0897(6) Uani d . 1 . .
O O1 0.26427(4) 0.06149(10) 0.25260(6) 0.0535(3) Uani d . 1 . .
O O2 0.27950(5) 0.40101(12) 0.44180(7) 0.0660(3) Uani d . 1 . .
O O3 0.01453(7) 0.1016(3) 0.35244(15) 0.1366(8) Uani d . 1 . .
O O4 -0.00053(8) 0.3209(3) 0.34562(14) 0.1356(8) Uani d . 1 . .

loop_
_atom_site_aniso_label
_atom_site_aniso_U_11
_atom_site_aniso_U_22
_atom_site_aniso_U_33
_atom_site_aniso_U_12
_atom_site_aniso_U_13
_atom_site_aniso_U_23
C1 0.0420(8) 0.0411(7) 0.0381(8) 0.0019(6) 0.0026(6) -0.0032(6)
C2 0.0507(10) 0.0968(13) 0.0464(10) -0.0144(9) 0.0101(8) -0.0049(9)
C3 0.0459(10) 0.1293(18) 0.0568(12) -0.0117(11) 0.0016(8) -0.0154(12)
C4 0.0766(14) 0.0941(14) 0.0491(11) 0.0318(11) -0.0122(9) -0.0059(10)
C5 0.0924(15) 0.0818(12) 0.0369(9) -0.0024(10) 0.0122(9) 0.0032(8)
C6 0.0683(11) 0.0700(10) 0.0455(9) -0.0077(9) 0.0199(8) -0.0026(8)
C7 0.0382(7) 0.0415(7) 0.0391(8) -0.0064(6) 0.0052(6) -0.0011(6)
C8 0.0437(8) 0.0566(8) 0.0464(9) -0.0144(7) 0.0000(7) -0.0014(7)
C9 0.0496(10) 0.0845(12) 0.0617(11) -0.0081(9) 0.0079(8) 0.0146(9)
C10 0.0558(12) 0.1142(17) 0.0825(15) -0.0205(11) 0.0175(10) 0.0039(13)
C11 0.0434(11) 0.1230(19) 0.109(2) -0.0024(12) -0.0003(11) -0.0069(16)
C12 0.0559(12) 0.1229(19) 0.1000(19) -0.0031(12) -0.0191(12) 0.0269(15)
C13 0.0529(11) 0.0874(13) 0.0695(13) -0.0088(9) -0.0099(9) 0.0259(10)
C14 0.0610(10) 0.0460(7) 0.0338(8) -0.0122(7) 0.0075(7) 0.0021(6)
C15 0.0602(10) 0.0465(8) 0.0329(7) -0.0064(7) 0.0142(7) -0.0015(6)
C16 0.0856(14) 0.0472(9) 0.0866(14) 0.0010(8) 0.0453(11) 0.0004(9)
C17 0.0818(14) 0.0768(13) 0.0902(15) 0.0217(10) 0.0466(12) 0.0135(11)
C18 0.0551(10) 0.0856(12) 0.0461(10) -0.0019(9) 0.0198(8) 0.0029(8)
C19 0.0637(11) 0.0619(10) 0.0558(10) -0.0155(8) 0.0188(8) -0.0026(8)
C20 0.0582(10) 0.0475(8) 0.0505(9) -0.0055(7) 0.0140(7) 0.0030(7)
N1 0.0465(7) 0.0358(6) 0.0405(7) 0.0001(5) 0.0020(5) -0.0033(5)
N2 0.0433(7) 0.0482(7) 0.0384(7) -0.0094(5) 0.0019(5) -0.0027(5)
N3 0.0614(12) 0.1421(19) 0.0727(12) -0.0012(13) 0.0299(9) 0.0005(12)
O1 0.0563(7) 0.0400(5) 0.0544(7) 0.0028(4) -0.0028(5) -0.0017(5)
O2 0.0836(9) 0.0709(7) 0.0413(6) -0.0298(6) 0.0121(6) -0.0137(5)
O3 0.0837(12) 0.1591(19) 0.183(2) -0.0499(13) 0.0636(13) -0.0461(16)
O4 0.0759(11) 0.192(2) 0.1528(19) 0.0377(13) 0.0546(12) 0.0442(16)

loop_
_atom_type_symbol
_atom_type_description
_atom_type_scat_dispersion_real
_atom_type_scat_dispersion_imag
_atom_type_scat_source
C C 0.0033 0.0016 'International Tables Vol C Tables 4.2.6.8 and 6.1.1.4'
H H 0.0000 0.0000 'International Tables Vol C Tables 4.2.6.8 and 6.1.1.4'
N N 0.0061 0.0033 'International Tables Vol C Tables 4.2.6.8 and 6.1.1.4'
O O 0.0106 0.0060 'International Tables Vol C Tables 4.2.6.8 and 6.1.1.4'

loop_
_geom_angle_atom_site_label_1
_geom_angle_atom_site_label_2
_geom_angle_atom_site_label_3
_geom_angle_site_symmetry_1
_geom_angle_site_symmetry_3
_geom_angle
_geom_angle_publ_flag
N1 C1 C6 . . 110.17(12) ?
N1 C1 C2 . . 111.33(12) ?
C6 C1 C2 . . 110.94(13) ?
N1 C1 H1 . . 108.1 ?
C6 C1 H1 . . 108.1 ?
C2 C1 H1 . . 108.1 ?
C1 C2 C3 . . 110.45(15) ?
C1 C2 H2A . . 109.6 ?
C3 C2 H2A . . 109.6 ?
C1 C2 H2B . . 109.6 ?
C3 C2 H2B . . 109.6 ?
H2A C2 H2B . . 108.1 ?
C4 C3 C2 . . 111.43(17) ?
C4 C3 H3A . . 109.3 ?
C2 C3 H3A . . 109.3 ?
C4 C3 H3B . . 109.3 ?
C2 C3 H3B . . 109.3 ?
H3A C3 H3B . . 108.0 ?
C3 C4 C5 . . 110.71(15) ?
C3 C4 H4A . . 109.5 ?
C5 C4 H4A . . 109.5 ?
C3 C4 H4B . . 109.5 ?
C5 C4 H4B . . 109.5 ?
H4A C4 H4B . . 108.1 ?
C4 C5 C6 . . 111.38(16) ?
C4 C5 H5A . . 109.4 ?
C6 C5 H5A . . 109.4 ?
C4 C5 H5B . . 109.4 ?
C6 C5 H5B . . 109.4 ?
H5A C5 H5B . . 108.0 ?
C1 C6 C5 . . 110.49(14) ?
C1 C6 H6A . . 109.6 ?
C5 C6 H6A . . 109.6 ?
C1 C6 H6B . . 109.6 ?
C5 C6 H6B . . 109.6 ?
H6A C6 H6B . . 108.1 ?
O1 C7 N1 . . 125.28(13) ?
O1 C7 N2 . . 120.81(12) ?
N1 C7 N2 . . 113.87(12) ?
N2 C8 C13 . . 111.79(13) ?
N2 C8 C9 . . 111.58(12) ?
C13 C8 C9 . . 111.80(16) ?
N2 C8 H8 . . 107.1 ?
C13 C8 H8 . . 107.1 ?
C9 C8 H8 . . 107.1 ?
C8 C9 C10 . . 110.73(15) ?
C8 C9 H9A . . 109.5 ?
C10 C9 H9A . . 109.5 ?
C8 C9 H9B . . 109.5 ?
C10 C9 H9B . . 109.5 ?
H9A C9 H9B . . 108.1 ?
C11 C10 C9 . . 111.10(17) ?
C11 C10 H10A . . 109.4 ?
C9 C10 H10A . . 109.4 ?
C11 C10 H10B . . 109.4 ?
C9 C10 H10B . . 109.4 ?
H10A C10 H10B . . 108.0 ?
C10 C11 C12 . . 111.1(2) ?
C10 C11 H11A . . 109.4 ?
C12 C11 H11A . . 109.4 ?
C10 C11 H11B . . 109.4 ?
C12 C11 H11B . . 109.4 ?
H11A C11 H11B . . 108.0 ?
C11 C12 C13 . . 110.85(17) ?
C11 C12 H12A . . 109.5 ?
C13 C12 H12A . . 109.5 ?
C11 C12 H12B . . 109.5 ?
C13 C12 H12B . . 109.5 ?
H12A C12 H12B . . 108.1 ?
C8 C13 C12 . . 110.96(16) ?
C8 C13 H13A . . 109.4 ?
C12 C13 H13A . . 109.4 ?
C8 C13 H13B . . 109.4 ?
C12 C13 H13B . . 109.4 ?
H13A C13 H13B . . 108.0 ?
O2 C14 N2 . . 122.40(15) ?
O2 C14 C15 . . 119.65(15) ?
N2 C14 C15 . . 117.92(12) ?
C16 C15 C20 . . 119.26(16) ?
C16 C15 C14 . . 119.19(14) ?
C20 C15 C14 . . 121.35(14) ?
C17 C16 C15 . . 120.97(16) ?
C17 C16 H16 . . 119.5 ?
C15 C16 H16 . . 119.5 ?
C18 C17 C16 . . 118.38(17) ?
C18 C17 H17 . . 120.8 ?
C16 C17 H17 . . 120.8 ?
C19 C18 C17 . . 122.23(17) ?
C19 C18 N3 . . 118.54(18) ?
C17 C18 N3 . . 119.23(19) ?
C18 C19 C20 . . 119.19(16) ?
C18 C19 H19 . . 120.4 ?
C20 C19 H19 . . 120.4 ?
C19 C20 C15 . . 119.96(16) ?
C19 C20 H20 . . 120.0 ?
C15 C20 H20 . . 120.0 ?
C7 N1 C1 . . 123.38(11) ?
C7 N1 H1A . . 118.3 ?
C1 N1 H1A . . 118.3 ?
C14 N2 C7 . . 122.22(12) ?
C14 N2 C8 . . 120.06(12) ?
C7 N2 C8 . . 117.59(12) ?
O3 N3 O4 . . 124.0(2) ?
O3 N3 C18 . . 118.4(2) ?
O4 N3 C18 . . 117.5(2) ?

loop_
_geom_bond_atom_site_label_1
_geom_bond_atom_site_label_2
_geom_bond_site_symmetry_2
_geom_bond_distance
_geom_bond_publ_flag
C1 N1 . 1.4613(17) ?
C1 C6 . 1.504(2) ?
C1 C2 . 1.519(2) ?
C1 H1 . 0.98 ?
C2 C3 . 1.530(2) ?
C2 H2A . 0.97 ?
C2 H2B . 0.97 ?
C3 C4 . 1.493(3) ?
C3 H3A . 0.97 ?
C3 H3B . 0.97 ?
C4 C5 . 1.510(3) ?
C4 H4A . 0.97 ?
C4 H4B . 0.97 ?
C5 C6 . 1.521(2) ?
C5 H5A . 0.97 ?
C5 H5B . 0.97 ?
C6 H6A . 0.97 ?
C6 H6B . 0.97 ?
C7 O1 . 1.2217(16) ?
C7 N1 . 1.3213(18) ?
C7 N2 . 1.4377(17) ?
C8 N2 . 1.4834(19) ?
C8 C13 . 1.512(2) ?
C8 C9 . 1.515(2) ?
C8 H8 . 0.98 ?
C9 C10 . 1.526(2) ?
C9 H9A . 0.97 ?
C9 H9B . 0.97 ?
C10 C11 . 1.503(3) ?
C10 H10A . 0.97 ?
C10 H10B . 0.97 ?
C11 C12 . 1.508(4) ?
C11 H11A . 0.97 ?
C11 H11B . 0.97 ?
C12 C13 . 1.531(3) ?
C12 H12A . 0.97 ?
C12 H12B . 0.97 ?
C13 H13A . 0.97 ?
C13 H13B . 0.97 ?
C14 O2 . 1.2213(17) ?
C14 N2 . 1.365(2) ?
C14 C15 . 1.494(2) ?
C15 C16 . 1.383(2) ?
C15 C20 . 1.385(2) ?
C16 C17 . 1.375(3) ?
C16 H16 . 0.93 ?
C17 C18 . 1.369(3) ?
C17 H17 . 0.93 ?
C18 C19 . 1.364(3) ?
C18 N3 . 1.477(3) ?
C19 C20 . 1.381(2) ?
C19 H19 . 0.93 ?
C20 H20 . 0.93 ?
N1 H1A . 0.86 ?
N3 O3 . 1.200(3) ?
N3 O4 . 1.213(3) ?

loop_
_geom_hbond_atom_site_label_D
_geom_hbond_atom_site_label_H
_geom_hbond_atom_site_label_A
_geom_hbond_site_symmetry_A
_geom_hbond_distance_DH
_geom_hbond_distance_HA
_geom_hbond_distance_DA
_geom_hbond_angle_DHA
N1 H1A O1 4 0.86 2.10 2.9396(15) 166
C1 H1 O2 4_545 0.98 2.43 3.3636(18) 160

loop_
_geom_torsion_atom_site_label_1
_geom_torsion_atom_site_label_2
_geom_torsion_atom_site_label_3
_geom_torsion_atom_site_label_4
_geom_torsion_site_symmetry_1
_geom_torsion_site_symmetry_2
_geom_torsion_site_symmetry_3
_geom_torsion_site_symmetry_4
_geom_torsion
_geom_torsion_publ_flag
N1 C1 C2 C3 . . . . 179.16(15) ?
C6 C1 C2 C3 . . . . 56.1(2) ?
C1 C2 C3 C4 . . . . -56.0(2) ?
C2 C3 C4 C5 . . . . 56.1(2) ?
C3 C4 C5 C6 . . . . -56.5(2) ?
N1 C1 C6 C5 . . . . 179.75(13) ?
C2 C1 C6 C5 . . . . -56.51(19) ?
C4 C5 C6 C1 . . . . 56.7(2) ?
N2 C8 C9 C10 . . . . 179.16(15) ?
C13 C8 C9 C10 . . . . -54.8(2) ?
C8 C9 C10 C11 . . . . 55.8(2) ?
C9 C10 C11 C12 . . . . -57.2(3) ?
C10 C11 C12 C13 . . . . 56.8(3) ?
N2 C8 C13 C12 . . . . -179.41(17) ?
C9 C8 C13 C12 . . . . 54.7(2) ?
C11 C12 C13 C8 . . . . -55.3(3) ?
O2 C14 C15 C16 . . . . 53.2(2) ?
N2 C14 C15 C16 . . . . -128.91(16) ?
O2 C14 C15 C20 . . . . -121.55(17) ?
N2 C14 C15 C20 . . . . 56.33(19) ?
C20 C15 C16 C17 . . . . -1.3(3) ?
C14 C15 C16 C17 . . . . -176.15(17) ?
C15 C16 C17 C18 . . . . 1.5(3) ?
C16 C17 C18 C19 . . . . -1.0(3) ?
C16 C17 C18 N3 . . . . 178.90(17) ?
C17 C18 C19 C20 . . . . 0.3(3) ?
N3 C18 C19 C20 . . . . -179.59(16) ?
C18 C19 C20 C15 . . . . -0.1(3) ?
C16 C15 C20 C19 . . . . 0.6(2) ?
C14 C15 C20 C19 . . . . 175.33(14) ?
O1 C7 N1 C1 . . . . 4.9(2) ?
N2 C7 N1 C1 . . . . -177.33(12) ?
C6 C1 N1 C7 . . . . -126.35(15) ?
C2 C1 N1 C7 . . . . 110.13(16) ?
O2 C14 N2 C7 . . . . -171.22(13) ?
C15 C14 N2 C7 . . . . 10.96(19) ?
O2 C14 N2 C8 . . . . 4.6(2) ?
C15 C14 N2 C8 . . . . -173.21(12) ?
O1 C7 N2 C14 . . . . -121.45(16) ?
N1 C7 N2 C14 . . . . 60.66(18) ?
O1 C7 N2 C8 . . . . 62.63(18) ?
N1 C7 N2 C8 . . . . -115.27(14) ?
C13 C8 N2 C14 . . . . 97.56(18) ?
C9 C8 N2 C14 . . . . -136.42(15) ?
C13 C8 N2 C7 . . . . -86.42(17) ?
C9 C8 N2 C7 . . . . 39.60(18) ?
C19 C18 N3 O3 . . . . -0.8(3) ?
C17 C18 N3 O3 . . . . 179.3(2) ?
C19 C18 N3 O4 . . . . 178.3(2) ?
C17 C18 N3 O4 . . . . -1.6(3) ?

loop_
_cod_related_entry_id
_cod_related_entry_database
_cod_related_entry_code
1 ChemSpider 8866095
